data_2217769
loop_
_publ_author_name
'Sha, Fei'
'Xu, Hao'
'Liu, Shan'
'Wang, Peng'
'Wang, Jin-tang'

_publ_section_title
;
 1-Benzyl-1,4-diazepan-5-one
;
_journal_coeditor_code FL2179
_journal_issue 3
_journal_name_full 'Acta Crystallographica Section E'
_journal_page_first o569
_journal_paper_doi 10.1107/S1600536808001773
_journal_volume 64
_journal_year 2008
_chemical_formula_iupac 'C12 H16 N2 O'
_chemical_formula_moiety 'C12 H16 N2 O'
_chemical_formula_sum 'C12 H16 N2 O'
_chemical_formula_weight 204.27
_chemical_name_systematic
;
1-Benzyl-1,4-diazepan-5-one
;
_space_group_IT_number 14
_symmetry_cell_setting monoclinic
_symmetry_space_group_name_Hall '-P 2ybc'
_symmetry_space_group_name_H-M 'P 1 21/c 1'
_atom_sites_solution_hydrogens geom
_atom_sites_solution_primary direct
_atom_sites_solution_secondary difmap
_audit_creation_method SHELXL-97
_cell_angle_alpha 90.00
_cell_angle_beta 111.00(3)
_cell_angle_gamma 90.00
_cell_formula_units_Z 4
_cell_length_a 12.602(3)
_cell_length_b 7.4920(15)
_cell_length_c 12.824(3)
_cell_measurement_reflns_used 25
_cell_measurement_temperature 298(2)
_cell_measurement_theta_max 12
_cell_measurement_theta_min 9
_cell_volume 1130.3(5)
_computing_cell_refinement 'CAD-4 Software (Enraf--Nonius, 1989)'
_computing_data_collection 'CAD-4 Software (Enraf--Nonius, 1989)'
_computing_data_reduction 'XCAD4 (Harms & Wocadlo, 1995)'
_computing_molecular_graphics 'SHELXTL (Sheldrick, 2008)'
_computing_publication_material 'SHELXTL (Sheldrick, 2008)'
_computing_structure_refinement 'SHELXL97 (Sheldrick, 2008)'
_computing_structure_solution 'SHELXS97 (Sheldrick, 2008)'
_diffrn_ambient_temperature 298(2)
_diffrn_measured_fraction_theta_full 0.999
_diffrn_measured_fraction_theta_max 0.999
_diffrn_measurement_device_type 'Enraf--Nonius CAD-4'
_diffrn_measurement_method \w/2\q
_diffrn_radiation_monochromator graphite
_diffrn_radiation_source 'fine-focus sealed tube'
_diffrn_radiation_type MoK\a
_diffrn_radiation_wavelength 0.71073
_diffrn_reflns_av_R_equivalents 0.0533
_diffrn_reflns_av_sigmaI/netI 0.0431
_diffrn_reflns_limit_h_max 14
_diffrn_reflns_limit_h_min -15
_diffrn_reflns_limit_k_max 9
_diffrn_reflns_limit_k_min 0
_diffrn_reflns_limit_l_max 15
_diffrn_reflns_limit_l_min 0
_diffrn_reflns_number 2308
_diffrn_reflns_theta_full 25.97
_diffrn_reflns_theta_max 25.97
_diffrn_reflns_theta_min 1.73
_diffrn_standards_decay_% 0
_diffrn_standards_interval_count 200
_diffrn_standards_interval_time 2
_diffrn_standards_number 3
_exptl_absorpt_coefficient_mu 0.078
_exptl_absorpt_correction_T_max 0.9923
_exptl_absorpt_correction_T_min 0.9846
_exptl_absorpt_correction_type psi-scan
_exptl_absorpt_process_details '(North <i>et al.</i>,  1968)'
_exptl_crystal_colour colourless
_exptl_crystal_density_diffrn 1.200
_exptl_crystal_density_method 'not measured'
_exptl_crystal_description BLOCK
_exptl_crystal_F_000 440
_exptl_crystal_size_max 0.20
_exptl_crystal_size_mid 0.10
_exptl_crystal_size_min 0.10
_refine_diff_density_max 0.516
_refine_diff_density_min -0.180
_refine_ls_extinction_method none
_refine_ls_goodness_of_fit_ref 0.995
_refine_ls_hydrogen_treatment constr
_refine_ls_matrix_type full
_refine_ls_number_parameters 130
_refine_ls_number_reflns 2205
_refine_ls_number_restraints 46
_refine_ls_restrained_S_all 1.014
_refine_ls_R_factor_all 0.1519
_refine_ls_R_factor_gt 0.0877
_refine_ls_shift/su_max 0.000
_refine_ls_shift/su_mean 0.000
_refine_ls_structure_factor_coef Fsqd
_refine_ls_weighting_details 'calc w=1/[\s^2^(Fo^2^)+(0.04P)^2^+1.65P] where P=(Fo^2^+2Fc^2^)/3'
_refine_ls_weighting_scheme calc
_refine_ls_wR_factor_gt 0.1593
_refine_ls_wR_factor_ref 0.1892
_reflns_number_gt 1162
_reflns_number_total 2205
_reflns_threshold_expression I>2\s(I)
_cod_data_source_file fl2179.cif
_cod_data_source_block I
_cod_depositor_comments
;
The following automatic conversions were performed:
'_symmetry_cell_setting' value 'Monoclinic' changed to 'monoclinic'
according to '/home/saulius/struct/CIF-dictionaries/cif_core.dic'
dictionary named 'cif_core.dic' version 2.4.1 from 2010-06-29.

Automatic conversion script
Id: cif_fix_enum 1527 2010-12-29 10:47:43Z saulius 

The following automatic conversions were performed:

'_symmetry_cell_setting' value 'Monoclinic' changed to 'monoclinic'
according to /home/saulius/struct/CIF-dictionaries/cif_core.dic
dictionary named 'cif_core.dic' version 2.4.1 from 2010-06-29.

Automatic conversion script
Id: cif_fix_values 1715 2011-07-08 13:25:40Z adriana 
;
_cod_original_cell_volume 1130.3(4)
_cod_original_sg_symbol_H-M 'P 21/c'
_cod_database_code 2217769
_cod_database_fobs_code 2217769

loop_
_symmetry_equiv_pos_as_xyz
'x, y, z'
'-x, y+1/2, -z+1/2'
'-x, -y, -z'
'x, -y-1/2, z-1/2'

loop_
_atom_site_type_symbol
_atom_site_label
_atom_site_fract_x
_atom_site_fract_y
_atom_site_fract_z
_atom_site_U_iso_or_equiv
_atom_site_adp_type
_atom_site_calc_flag
_atom_site_refinement_flags
_atom_site_occupancy
N N1 0.3935(3) -0.4319(6) 0.5667(3) 0.0870(12) Uani d U 1
H H1A 0.4312 -0.5275 0.5667 0.104 Uiso calc R 1
O O 0.5027(3) -0.2681(5) 0.4894(3) 0.108 Uani d D 1
N N2 0.2757(3) -0.1384(4) 0.6724(2) 0.0542(8) Uani d . 1
C C1 0.2993(4) -0.4434(5) 0.6094(4) 0.0705(12) Uani d U 1
H H1B 0.2940 -0.5657 0.6319 0.085 Uiso calc R 1
H H1C 0.2289 -0.4158 0.5487 0.085 Uiso calc R 1
C C2 0.3090(4) -0.3232(5) 0.7059(4) 0.0697(11) Uani d U 1
H H2A 0.2613 -0.3696 0.7446 0.084 Uiso calc R 1
H H2B 0.3869 -0.3245 0.7579 0.084 Uiso calc R 1
C C3 0.3581(3) -0.0442(5) 0.6349(3) 0.0632(10) Uani d U 1
H H3A 0.4334 -0.0571 0.6912 0.076 Uiso calc R 1
H H3B 0.3396 0.0820 0.6278 0.076 Uiso calc R 1
C C4 0.3596(3) -0.1132(6) 0.5236(3) 0.0683(11) Uani d U 1
H H4A 0.2817 -0.1299 0.4735 0.082 Uiso calc R 1
H H4B 0.3932 -0.0222 0.4913 0.082 Uiso calc R 1
C C5 0.4230(3) -0.2848(7) 0.5289(4) 0.0765(13) Uani d DU 1
C C6 0.2595(3) -0.0404(6) 0.7642(3) 0.0685(12) Uani d . 1
H H6A 0.3332 -0.0018 0.8157 0.082 Uiso calc R 1
H H6B 0.2272 -0.1204 0.8043 0.082 Uiso calc R 1
C C7 0.1827(3) 0.1221(5) 0.7265(3) 0.0531(9) Uani d . 1
C C8 0.1029(3) 0.1333(5) 0.6142(4) 0.0643(11) Uani d . 1
H H8A 0.1017 0.0489 0.5606 0.077 Uiso calc R 1
C C9 0.0285(4) 0.2739(6) 0.5892(4) 0.0779(13) Uani d . 1
H H9A -0.0223 0.2845 0.5161 0.094 Uiso calc R 1
C C10 0.0241(4) 0.3960(7) 0.6626(5) 0.0865(15) Uani d . 1
H H10A -0.0288 0.4879 0.6406 0.104 Uiso calc R 1
C C11 0.0969(5) 0.3858(6) 0.7691(5) 0.0869(15) Uani d . 1
H H11A 0.0954 0.4710 0.8213 0.104 Uiso calc R 1
C C12 0.1748(4) 0.2447(6) 0.7999(4) 0.0713(12) Uani d . 1
H H12A 0.2230 0.2354 0.8741 0.086 Uiso calc R 1

loop_
_atom_site_aniso_label
_atom_site_aniso_U_11
_atom_site_aniso_U_22
_atom_site_aniso_U_33
_atom_site_aniso_U_12
_atom_site_aniso_U_13
_atom_site_aniso_U_23
N1 0.065(2) 0.109(3) 0.076(3) 0.031(2) 0.0121(19) -0.027(2)
O 0.108 0.108 0.108 0.000 0.039 0.000
N2 0.0666(19) 0.0520(18) 0.0461(17) 0.0091(16) 0.0229(15) -0.0087(15)
C1 0.084(3) 0.048(2) 0.083(3) 0.011(2) 0.034(2) -0.003(2)
C2 0.085(3) 0.050(2) 0.073(3) -0.004(2) 0.027(2) 0.011(2)
C3 0.072(3) 0.055(2) 0.070(3) -0.005(2) 0.035(2) 0.002(2)
C4 0.054(2) 0.089(3) 0.065(2) 0.012(2) 0.0255(19) 0.016(2)
C5 0.051(2) 0.100(3) 0.084(3) 0.017(2) 0.030(2) -0.033(3)
C6 0.069(3) 0.079(3) 0.055(2) 0.025(2) 0.020(2) 0.003(2)
C7 0.060(2) 0.048(2) 0.058(2) 0.0113(18) 0.0293(19) 0.0002(18)
C8 0.052(2) 0.058(2) 0.080(3) 0.003(2) 0.020(2) -0.009(2)
C9 0.064(3) 0.064(3) 0.092(3) 0.012(2) 0.011(2) 0.007(3)
C10 0.066(3) 0.074(3) 0.131(5) 0.018(3) 0.050(3) -0.009(3)
C11 0.098(4) 0.061(3) 0.119(4) 0.001(3) 0.061(4) -0.018(3)
C12 0.078(3) 0.064(3) 0.084(3) -0.011(2) 0.043(3) -0.003(2)

loop_
_atom_type_symbol
_atom_type_description
_atom_type_scat_dispersion_real
_atom_type_scat_dispersion_imag
_atom_type_scat_source
C C 0.0033 0.0016 'International Tables Vol C Tables 4.2.6.8 and 6.1.1.4'
H H 0.0000 0.0000 'International Tables Vol C Tables 4.2.6.8 and 6.1.1.4'
N N 0.0061 0.0033 'International Tables Vol C Tables 4.2.6.8 and 6.1.1.4'
O O 0.0106 0.0060 'International Tables Vol C Tables 4.2.6.8 and 6.1.1.4'

loop_
_geom_angle_atom_site_label_1
_geom_angle_atom_site_label_2
_geom_angle_atom_site_label_3
_geom_angle
C5 N1 C1 124.0(4)
C5 N1 H1A 118.0
C1 N1 H1A 118.0
C6 N2 C2 110.3(3)
C6 N2 C3 109.9(3)
C2 N2 C3 112.8(3)
N1 C1 C2 115.6(4)
N1 C1 H1B 108.4
C2 C1 H1B 108.4
N1 C1 H1C 108.4
C2 C1 H1C 108.4
H1B C1 H1C 107.4
N2 C2 C1 113.3(3)
N2 C2 H2A 108.9
C1 C2 H2A 108.9
N2 C2 H2B 108.9
C1 C2 H2B 108.9
H2A C2 H2B 107.7
N2 C3 C4 113.0(3)
N2 C3 H3A 109.0
C4 C3 H3A 109.0
N2 C3 H3B 109.0
C4 C3 H3B 109.0
H3A C3 H3B 107.8
C5 C4 C3 115.7(3)
C5 C4 H4A 108.4
C3 C4 H4A 108.4
C5 C4 H4B 108.4
C3 C4 H4B 108.4
H4A C4 H4B 107.4
O C5 N1 126.5(4)
O C5 C4 112.2(5)
N1 C5 C4 121.3(3)
N2 C6 C7 113.7(3)
N2 C6 H6A 108.8
C7 C6 H6A 108.8
N2 C6 H6B 108.8
C7 C6 H6B 108.8
H6A C6 H6B 107.7
C12 C7 C8 117.6(4)
C12 C7 C6 121.5(4)
C8 C7 C6 120.2(3)
C9 C8 C7 117.1(4)
C9 C8 H8A 121.5
C7 C8 H8A 121.5
C10 C9 C8 124.2(5)
C10 C9 H9A 117.9
C8 C9 H9A 117.9
C9 C10 C11 119.6(5)
C9 C10 H10A 120.2
C11 C10 H10A 120.2
C10 C11 C12 118.9(5)
C10 C11 H11A 120.6
C12 C11 H11A 120.6
C7 C12 C11 122.6(4)
C7 C12 H12A 118.7
C11 C12 H12A 118.7

loop_
_geom_bond_atom_site_label_1
_geom_bond_atom_site_label_2
_geom_bond_distance
N1 C5 1.311(6)
N1 C1 1.477(5)
N1 H1A 0.8600
O C5 1.284(5)
N2 C6 1.462(4)
N2 C2 1.465(5)
N2 C3 1.471(4)
C1 C2 1.500(5)
C1 H1B 0.9700
C1 H1C 0.9700
C2 H2A 0.9700
C2 H2B 0.9700
C3 C4 1.525(5)
C3 H3A 0.9700
C3 H3B 0.9700
C4 C5 1.502(6)
C4 H4A 0.9700
C4 H4B 0.9700
C6 C7 1.523(5)
C6 H6A 0.9700
C6 H6B 0.9700
C7 C12 1.345(5)
C7 C8 1.433(5)
C8 C9 1.370(5)
C8 H8A 0.9300
C9 C10 1.328(6)
C9 H9A 0.9300
C10 C11 1.347(7)
C10 H10A 0.9300
C11 C12 1.400(6)
C11 H11A 0.9300
C12 H12A 0.9300

loop_
_geom_hbond_atom_site_label_D
_geom_hbond_atom_site_label_H
_geom_hbond_atom_site_label_A
_geom_hbond_site_symmetry_A
_geom_hbond_distance_DH
_geom_hbond_distance_HA
_geom_hbond_distance_DA
_geom_hbond_angle_DHA
_geom_hbond_publ_flag
N1 H1A O 3_646 0.86 2.00 2.821(5) 160.3 yes
C4 H4B O 3_656 0.97 2.51 3.377(5) 149.4 yes

loop_
_geom_torsion_atom_site_label_1
_geom_torsion_atom_site_label_2
_geom_torsion_atom_site_label_3
_geom_torsion_atom_site_label_4
_geom_torsion
C5 N1 C1 C2 -58.5(6)
C6 N2 C2 C1 165.8(3)
C3 N2 C2 C1 -70.9(4)
N1 C1 C2 N2 79.5(5)
C6 N2 C3 C4 -166.9(3)
C2 N2 C3 C4 69.6(4)
N2 C3 C4 C5 -78.3(4)
C1 N1 C5 O -178.8(4)
C1 N1 C5 C4 -1.4(7)
C3 C4 C5 O -122.4(4)
C3 C4 C5 N1 59.8(6)
C2 N2 C6 C7 -157.2(3)
C3 N2 C6 C7 77.8(4)
N2 C6 C7 C12 -167.9(4)
N2 C6 C7 C8 22.3(5)
C12 C7 C8 C9 3.2(6)
C6 C7 C8 C9 173.4(4)
C7 C8 C9 C10 -1.8(7)
C8 C9 C10 C11 0.5(8)
C9 C10 C11 C12 -0.7(7)
C8 C7 C12 C11 -3.6(6)
C6 C7 C12 C11 -173.7(4)
C10 C11 C12 C7 2.4(7)

loop_
_cod_related_entry_id
_cod_related_entry_database
_cod_related_entry_code
1 ChemSpider 209430
